data_7154868
loop_
_publ_author_name
'Aitken, R. Alan'
'Karodia, Nazira'
'McCarron, Hollie B.'
'Rouxel, C\'ecile'
'Sahabo, Nina'
'Slawin, Alexandra M. Z.'

_publ_section_title
;
 Synthesis, structure and pyrolysis of stabilised phosphonium ylides
 containing saturated oxygen heterocycles.
;
_journal_issue 5
_journal_name_full 'Organic &amp; biomolecular chemistry'
_journal_page_first 1794
_journal_page_last 1804
_journal_paper_doi 10.1039/c5ob02467f
_journal_volume 14
_journal_year 2016
_chemical_formula_moiety 'C26 H27 O2 P'
_chemical_formula_sum 'C26 H27 O2 P'
_chemical_formula_weight 402.47
_space_group_IT_number 14
_symmetry_cell_setting monoclinic
_symmetry_Int_Tables_number 14
_symmetry_space_group_name_Hall '-P 2ybc'
_symmetry_space_group_name_H-M 'P 1 21/c 1'
_atom_sites_solution_hydrogens geom
_atom_sites_solution_primary direct
_atom_sites_solution_secondary difmap
_audit_creation_date 2014-08-07
_audit_creation_method 'by CrystalStructure 4.1'
_audit_update_record
;
2015-11-05 deposited with the CCDC.
2016-01-05 downloaded from the CCDC.
;
_cell_angle_alpha 90.0000
_cell_angle_beta 93.341(7)
_cell_angle_gamma 90.0000
_cell_formula_units_Z 4
_cell_length_a 11.829(3)
_cell_length_b 11.011(3)
_cell_length_c 16.248(4)
_cell_measurement_reflns_used 4702
_cell_measurement_temperature 93
_cell_measurement_theta_max 27.50
_cell_measurement_theta_min 2.20
_cell_volume 2112.7(9)
_computing_cell_refinement 'CrystalClear-SM Expert 2.1 b32'
_computing_data_collection 'CrystalClear-SM Expert 2.1 b32 (Rigaku, 2014)'
_computing_data_reduction 'CrystalClear-SM Expert 2.1 b32'
_computing_molecular_graphics 'CrystalStructure 4.1'
_computing_publication_material 'CrystalStructure 4.1 (Rigaku, 2014)'
_computing_structure_refinement 'SHELXL-2013 (Sheldrick, 2013)'
_computing_structure_solution 'DIRDIF99-PATTY (Gould, et al., 1999)'
_diffrn_ambient_temperature 93
_diffrn_detector_area_resol_mean 5.814
_diffrn_measured_fraction_theta_full 0.998
_diffrn_measured_fraction_theta_max 0.997
_diffrn_measurement_device_type 'Rigaku XtaLAB P200'
_diffrn_measurement_method \w
_diffrn_radiation_type 'Mo K\a'
_diffrn_radiation_wavelength 0.71075
_diffrn_reflns_av_R_equivalents 0.0592
_diffrn_reflns_laue_measured_fraction_full 0.998
_diffrn_reflns_laue_measured_fraction_max 0.997
_diffrn_reflns_limit_h_max 14
_diffrn_reflns_limit_h_min -14
_diffrn_reflns_limit_k_max 13
_diffrn_reflns_limit_k_min -13
_diffrn_reflns_limit_l_max 19
_diffrn_reflns_limit_l_min -19
_diffrn_reflns_number 23466
_diffrn_reflns_point_group_measured_fraction_full 0.998
_diffrn_reflns_point_group_measured_fraction_max 0.997
_diffrn_reflns_theta_full 25.000
_diffrn_reflns_theta_max 25.338
_diffrn_reflns_theta_min 2.236
_diffrn_standards_number 0
_exptl_absorpt_coefficient_mu 0.150
_exptl_absorpt_correction_T_max 0.971
_exptl_absorpt_correction_T_min 0.619
_exptl_absorpt_correction_type multi-scan
_exptl_absorpt_process_details 'REQAB (Rigaku, 1998)'
_exptl_crystal_colour colorless
_exptl_crystal_density_diffrn 1.265
_exptl_crystal_density_method 'not measured'
_exptl_crystal_description prism
_exptl_crystal_F_000 856.00
_exptl_crystal_size_max 0.200
_exptl_crystal_size_mid 0.200
_exptl_crystal_size_min 0.200
_refine_diff_density_max 0.86
_refine_diff_density_min -0.31
_refine_ls_extinction_method none
_refine_ls_goodness_of_fit_ref 1.078
_refine_ls_hydrogen_treatment constr
_refine_ls_number_parameters 263
_refine_ls_number_reflns 3850
_refine_ls_number_restraints 0
_refine_ls_R_factor_all 0.0410
_refine_ls_R_factor_gt 0.0369
_refine_ls_shift/su_max 0.000
_refine_ls_structure_factor_coef Fsqd
_refine_ls_weighting_details 'w = 1/[\s^2^(Fo^2^)+(0.0653P)^2^+0.0911P] where P=(Fo^2^+2Fc^2^)/3'
_refine_ls_weighting_scheme calc
_refine_ls_wR_factor_gt 0.1090
_refine_ls_wR_factor_ref 0.1113
_reflns_number_gt 3336
_reflns_number_total 3850
_reflns_threshold_expression F^2^>2.0\s(F^2^)
_cod_data_source_file c5ob02467f2.cif
_cod_data_source_block 13
_cod_depositor_comments 'Adding full bibliography for 7154867--7154869.cif.'
_cod_database_code 7154868
_shelxl_res_file
;
TITL HMAA2
CELL  0.71075 11.82900 11.01100 16.24800 90.00000 93.34100 90.00000
ZERR  4 0.00300 0.00300 0.00400 0.00000 0.00700 0.00000
LATT 1
SYMM    -X, .50+Y, .50-Z
SFAC C H O P
UNIT 104 108 8 4
OMIT     1   1   1
L.S. 40
FMAP 2
PLAN -5
WPDB -2
HTAB
BOND $H
CONF
LIST 4
TEMP -180.0
ACTA 50
SIZE 0.200 0.200 0.200
WGHT    0.065300    0.091100
FVAR       1.31699
P1    4    0.239432    0.173174    0.429133    11.00000    0.01418    0.01339 =
         0.01342   -0.00019    0.00193    0.00045
O20   3    0.270269   -0.047450    0.337589    11.00000    0.02487    0.01957 =
         0.01580    0.00224    0.00342    0.00306
O24   3    0.233787   -0.447362    0.423389    11.00000    0.02386    0.01633 =
         0.03999   -0.00229    0.00539   -0.00270
C1    1    0.103043    0.193051    0.373604    11.00000    0.01536    0.02037 =
         0.01263    0.00048    0.00262    0.00020
C2    1    0.041506    0.093296    0.343997    11.00000    0.01747    0.02320 =
         0.01839   -0.00222    0.00377   -0.00153
AFIX  43
H2    2    0.070348    0.013510    0.352683    11.00000   -1.20000
AFIX   0
C3    1   -0.062677    0.111025    0.301526    11.00000    0.01813    0.03926 =
         0.02185   -0.00623    0.00346   -0.00577
AFIX  43
H3    2   -0.104959    0.043035    0.280988    11.00000   -1.20000
AFIX   0
C4    1   -0.105032    0.226773    0.289028    11.00000    0.01684    0.05013 =
         0.01859    0.00147    0.00157    0.00558
AFIX  43
H4    2   -0.176032    0.238201    0.259637    11.00000   -1.20000
AFIX   0
C5    1   -0.044611    0.325684    0.319060    11.00000    0.02437    0.03414 =
         0.02529    0.00809    0.00439    0.01061
AFIX  43
H5    2   -0.074172    0.405208    0.310553    11.00000   -1.20000
AFIX   0
C6    1    0.059169    0.309593    0.361650    11.00000    0.02291    0.02164 =
         0.02176    0.00074    0.00202    0.00310
AFIX  43
H6    2    0.100423    0.377968    0.382702    11.00000   -1.20000
AFIX   0
C7    1    0.238330    0.276193    0.515310    11.00000    0.01840    0.01415 =
         0.01427    0.00055    0.00197    0.00200
C8    1    0.142042    0.282744    0.560559    11.00000    0.01849    0.02330 =
         0.02237   -0.00343    0.00376   -0.00177
AFIX  43
H8    2    0.074197    0.243784    0.540648    11.00000   -1.20000
AFIX   0
C9    1    0.144691    0.345572    0.634207    11.00000    0.02243    0.02793 =
         0.02184   -0.00340    0.00685    0.00325
AFIX  43
H9    2    0.078710    0.349270    0.664764    11.00000   -1.20000
AFIX   0
C10   1    0.242619    0.403087    0.663759    11.00000    0.03120    0.01762 =
         0.01652   -0.00185   -0.00032    0.00524
AFIX  43
H10   2    0.244433    0.445480    0.714743    11.00000   -1.20000
AFIX   0
C11   1    0.337646    0.398450    0.618665    11.00000    0.02446    0.01875 =
         0.02225   -0.00147   -0.00314   -0.00150
AFIX  43
H11   2    0.404977    0.438510    0.638459    11.00000   -1.20000
AFIX   0
C12   1    0.335660    0.335471    0.544308    11.00000    0.01959    0.01756 =
         0.01799    0.00120    0.00225    0.00053
AFIX  43
H12   2    0.401381    0.333229    0.513411    11.00000   -1.20000
AFIX   0
C13   1    0.346989    0.228907    0.363879    11.00000    0.02002    0.01483 =
         0.01372   -0.00358    0.00347   -0.00249
C14   1    0.325270    0.321724    0.307546    11.00000    0.02275    0.02112 =
         0.02222    0.00288    0.00112   -0.00126
AFIX  43
H14   2    0.250187    0.351073    0.297641    11.00000   -1.20000
AFIX   0
C15   1    0.412840    0.371958    0.265544    11.00000    0.03306    0.02094 =
         0.02041    0.00391    0.00416   -0.00568
AFIX  43
H15   2    0.397326    0.436029    0.227387    11.00000   -1.20000
AFIX   0
C16   1    0.521628    0.329907    0.278637    11.00000    0.02870    0.02385 =
         0.01864   -0.00468    0.00977   -0.00920
AFIX  43
H16   2    0.581475    0.365503    0.250439    11.00000   -1.20000
AFIX   0
C17   1    0.543275    0.235643    0.333020    11.00000    0.02087    0.03856 =
         0.03600    0.00699    0.01046    0.00376
AFIX  43
H17   2    0.618175    0.205178    0.341583    11.00000   -1.20000
AFIX   0
C18   1    0.456095    0.184763    0.375495    11.00000    0.02271    0.02984 =
         0.02823    0.00947    0.00797    0.00442
AFIX  43
H18   2    0.471657    0.119422    0.412623    11.00000   -1.20000
AFIX   0
C19   1    0.265211    0.030931    0.471256    11.00000    0.01771    0.01552 =
         0.01780    0.00240    0.00183    0.00163
C20   1    0.275392   -0.063582    0.414921    11.00000    0.01339    0.01810 =
         0.01747    0.00197    0.00215    0.00004
C21   1    0.285233   -0.193215    0.447507    11.00000    0.01778    0.01580 =
         0.01549    0.00048    0.00126    0.00070
AFIX  13
H21   2    0.322878   -0.190539    0.504205    11.00000   -1.20000
AFIX   0
C22   1    0.353837   -0.276073    0.394815    11.00000    0.01752    0.01761 =
         0.02155    0.00034    0.00228    0.00086
AFIX  23
H22A  2    0.323620   -0.272221    0.336758    11.00000   -1.20000
H22B  2    0.433656   -0.248637    0.397001    11.00000   -1.20000
AFIX   0
C23   1    0.348098   -0.405418    0.425781    11.00000    0.01919    0.01779 =
         0.03263   -0.00045    0.00332    0.00161
AFIX  23
H23A  2    0.393164   -0.458744    0.391173    11.00000   -1.20000
H23B  2    0.381241   -0.409580    0.483083    11.00000   -1.20000
AFIX   0
C25   1    0.170242   -0.377858    0.478242    11.00000    0.02289    0.02015 =
         0.03611    0.00481    0.00872   -0.00068
AFIX  23
H25A  2    0.205144   -0.385293    0.534893    11.00000   -1.20000
H25B  2    0.092242   -0.410458    0.478211    11.00000   -1.20000
AFIX   0
C26   1    0.165739   -0.245240    0.453691    11.00000    0.01906    0.01890 =
         0.02447    0.00254    0.00503    0.00107
AFIX  23
H26A  2    0.125445   -0.198583    0.495052    11.00000   -1.20000
H26B  2    0.122925   -0.236734    0.399807    11.00000   -1.20000
AFIX   0
C27   1    0.275515    0.013324    0.564028    11.00000    0.03739    0.02341 =
         0.01891    0.00111    0.00439    0.00499
AFIX 137
H27A  2    0.354780   -0.002519    0.581669    11.00000   -1.20000
H27B  2    0.228736   -0.055754    0.579089    11.00000   -1.20000
H27C  2    0.249683    0.086875    0.591234    11.00000   -1.20000
AFIX   0
HKLF 4
 
REM  HMAA2
REM R1 =  0.0369 for    3336 Fo > 4sig(Fo)  and  0.0410 for all    3850 data
REM    263 parameters refined using      0 restraints
 
END  
     
WGHT      0.0545      0.2325 

REM Instructions for potential hydrogen bonds
HTAB C2 O20
EQIV $1 x, y+1, z
HTAB C6 O24_$1

REM Highest difference peak  0.862,  deepest hole -0.309,  1-sigma level  0.046
Q1    1   0.2963 -0.0623  0.6064  11.00000  0.05    0.86
Q2    1   0.1605  0.1825  0.4040  11.00000  0.05    0.41
Q3    1   0.2590  0.0960  0.4553  11.00000  0.05    0.32
Q4    1   0.2433  0.2256  0.4795  11.00000  0.05    0.32
Q5    1   0.3023  0.2109  0.3923  11.00000  0.05    0.25
;

loop_
_symmetry_equiv_pos_site_id
_symmetry_equiv_pos_as_xyz
1 +X,+Y,+Z
2 -X,1/2+Y,1/2-Z
3 -X,-Y,-Z
4 +X,1/2-Y,1/2+Z

loop_
_atom_site_label
_atom_site_type_symbol
_atom_site_fract_x
_atom_site_fract_y
_atom_site_fract_z
_atom_site_U_iso_or_equiv
_atom_site_adp_type
_atom_site_occupancy
_atom_site_site_symmetry_multiplicity
_atom_site_calc_flag
_atom_site_refinement_flags
P1 P 0.23943(3) 0.17317(3) 0.42913(2) 0.01362(14) Uani 1 4 d .
O20 O 0.27027(9) -0.04745(10) 0.33759(6) 0.0200(3) Uani 1 4 d .
O24 O 0.23379(9) -0.44736(10) 0.42339(7) 0.0266(3) Uani 1 4 d .
C1 C 0.10304(13) 0.19305(14) 0.37360(9) 0.0160(3) Uani 1 4 d .
C2 C 0.04151(13) 0.09330(15) 0.34400(9) 0.0196(3) Uani 1 4 d .
C3 C -0.06268(14) 0.11102(17) 0.30153(10) 0.0263(4) Uani 1 4 d .
C4 C -0.10503(14) 0.22677(18) 0.28903(10) 0.0285(4) Uani 1 4 d .
C5 C -0.04461(15) 0.32568(17) 0.31906(10) 0.0278(4) Uani 1 4 d .
C6 C 0.05917(14) 0.30959(15) 0.36165(10) 0.0221(4) Uani 1 4 d .
C7 C 0.23833(13) 0.27619(13) 0.51531(9) 0.0156(3) Uani 1 4 d .
C8 C 0.14204(14) 0.28274(15) 0.56056(9) 0.0213(3) Uani 1 4 d .
C9 C 0.14469(14) 0.34557(15) 0.63421(10) 0.0238(4) Uani 1 4 d .
C10 C 0.24262(14) 0.40309(15) 0.66376(9) 0.0218(4) Uani 1 4 d .
C11 C 0.33765(14) 0.39845(15) 0.61866(9) 0.0220(4) Uani 1 4 d .
C12 C 0.33566(14) 0.33547(14) 0.54431(9) 0.0183(3) Uani 1 4 d .
C13 C 0.34699(13) 0.22891(14) 0.36388(9) 0.0161(3) Uani 1 4 d .
C14 C 0.32527(15) 0.32172(14) 0.30755(10) 0.0220(4) Uani 1 4 d .
C15 C 0.41284(15) 0.37196(15) 0.26554(10) 0.0247(4) Uani 1 4 d .
C16 C 0.52163(15) 0.32991(15) 0.27864(10) 0.0234(4) Uani 1 4 d .
C17 C 0.54327(15) 0.23564(17) 0.33302(11) 0.0315(4) Uani 1 4 d .
C18 C 0.45609(15) 0.18476(16) 0.37549(11) 0.0267(4) Uani 1 4 d .
C19 C 0.26521(13) 0.03093(14) 0.47126(9) 0.0170(3) Uani 1 4 d .
C20 C 0.27539(12) -0.06358(14) 0.41492(9) 0.0163(3) Uani 1 4 d .
C21 C 0.28523(13) -0.19322(13) 0.44751(9) 0.0163(3) Uani 1 4 d .
C22 C 0.35384(13) -0.27607(14) 0.39481(9) 0.0188(3) Uani 1 4 d .
C23 C 0.34810(14) -0.40542(14) 0.42578(10) 0.0231(4) Uani 1 4 d .
C25 C 0.17024(15) -0.37786(15) 0.47824(11) 0.0261(4) Uani 1 4 d .
C26 C 0.16574(13) -0.24524(14) 0.45369(10) 0.0207(3) Uani 1 4 d .
C27 C 0.27552(16) 0.01332(16) 0.56403(9) 0.0265(4) Uani 1 4 d .
H2 H 0.07035 0.01351 0.35268 0.0235 Uiso 1 4 calc R
H3 H -0.10496 0.04304 0.28099 0.0316 Uiso 1 4 calc R
H4 H -0.17603 0.2382 0.25964 0.0342 Uiso 1 4 calc R
H5 H -0.07417 0.40521 0.31055 0.0334 Uiso 1 4 calc R
H6 H 0.10042 0.37797 0.3827 0.0265 Uiso 1 4 calc R
H8 H 0.0742 0.24378 0.54065 0.0255 Uiso 1 4 calc R
H9 H 0.07871 0.34927 0.66476 0.0286 Uiso 1 4 calc R
H10 H 0.24443 0.44548 0.71474 0.0262 Uiso 1 4 calc R
H11 H 0.40498 0.43851 0.63846 0.0264 Uiso 1 4 calc R
H12 H 0.40138 0.33323 0.51341 0.0220 Uiso 1 4 calc R
H14 H 0.25019 0.35107 0.29764 0.0264 Uiso 1 4 calc R
H15 H 0.39733 0.43603 0.22739 0.0296 Uiso 1 4 calc R
H16 H 0.58148 0.3655 0.25044 0.0281 Uiso 1 4 calc R
H17 H 0.61817 0.20518 0.34158 0.0378 Uiso 1 4 calc R
H18 H 0.47166 0.11942 0.41262 0.0320 Uiso 1 4 calc R
H21 H 0.32288 -0.19054 0.50421 0.0196 Uiso 1 4 calc R
H22A H 0.32362 -0.27222 0.33676 0.0226 Uiso 1 4 calc R
H22B H 0.43366 -0.24864 0.397 0.0226 Uiso 1 4 calc R
H23A H 0.39316 -0.45874 0.39117 0.0278 Uiso 1 4 calc R
H23B H 0.38124 -0.40958 0.48308 0.0278 Uiso 1 4 calc R
H25A H 0.20514 -0.38529 0.53489 0.0313 Uiso 1 4 calc R
H25B H 0.09224 -0.41046 0.47821 0.0313 Uiso 1 4 calc R
H26A H 0.12545 -0.19858 0.49505 0.0248 Uiso 1 4 calc R
H26B H 0.12292 -0.23673 0.39981 0.0248 Uiso 1 4 calc R
H27A H 0.35478 -0.00252 0.58167 0.0318 Uiso 1 4 calc R
H27B H 0.22874 -0.05575 0.57909 0.0318 Uiso 1 4 calc R
H27C H 0.24968 0.08687 0.59123 0.0318 Uiso 1 4 calc R

loop_
_atom_site_aniso_label
_atom_site_aniso_U_11
_atom_site_aniso_U_22
_atom_site_aniso_U_33
_atom_site_aniso_U_12
_atom_site_aniso_U_13
_atom_site_aniso_U_23
P1 0.0142(2) 0.0134(2) 0.0134(2) 0.00045(14) 0.00193(16) -0.00019(14)
O20 0.0249(6) 0.0196(6) 0.0158(5) 0.0031(5) 0.0034(4) 0.0022(4)
O24 0.0239(6) 0.0163(6) 0.0400(7) -0.0027(5) 0.0054(5) -0.0023(5)
C1 0.0154(8) 0.0204(8) 0.0126(7) 0.0002(6) 0.0026(6) 0.0005(6)
C2 0.0175(8) 0.0232(9) 0.0184(7) -0.0015(6) 0.0038(6) -0.0022(7)
C3 0.0181(9) 0.0393(11) 0.0219(8) -0.0058(7) 0.0035(7) -0.0062(8)
C4 0.0168(9) 0.0501(12) 0.0186(8) 0.0056(8) 0.0016(7) 0.0015(8)
C5 0.0244(9) 0.0341(10) 0.0253(9) 0.0106(8) 0.0044(7) 0.0081(7)
C6 0.0229(9) 0.0216(9) 0.0218(8) 0.0031(7) 0.0020(7) 0.0007(7)
C7 0.0184(8) 0.0141(8) 0.0143(7) 0.0020(6) 0.0020(6) 0.0006(6)
C8 0.0185(8) 0.0233(9) 0.0224(8) -0.0018(7) 0.0038(7) -0.0034(7)
C9 0.0224(9) 0.0279(9) 0.0218(8) 0.0032(7) 0.0069(7) -0.0034(7)
C10 0.0312(9) 0.0176(8) 0.0165(7) 0.0052(7) -0.0003(7) -0.0019(6)
C11 0.0245(9) 0.0187(8) 0.0222(8) -0.0015(7) -0.0031(7) -0.0015(7)
C12 0.0196(8) 0.0176(8) 0.0180(8) 0.0005(6) 0.0022(6) 0.0012(6)
C13 0.0200(8) 0.0148(8) 0.0137(7) -0.0025(6) 0.0035(6) -0.0036(6)
C14 0.0227(9) 0.0211(9) 0.0222(8) -0.0013(7) 0.0011(7) 0.0029(7)
C15 0.0331(10) 0.0209(9) 0.0204(8) -0.0057(7) 0.0042(7) 0.0039(7)
C16 0.0287(10) 0.0239(9) 0.0186(8) -0.0092(7) 0.0098(7) -0.0047(7)
C17 0.0209(9) 0.0386(11) 0.0360(10) 0.0038(8) 0.0105(8) 0.0070(8)
C18 0.0227(9) 0.0298(10) 0.0282(9) 0.0044(7) 0.0080(7) 0.0095(7)
C19 0.0177(8) 0.0155(8) 0.0178(8) 0.0016(6) 0.0018(6) 0.0024(6)
C20 0.0134(8) 0.0181(8) 0.0175(8) 0.0000(6) 0.0022(6) 0.0020(6)
C21 0.0178(8) 0.0158(8) 0.0155(7) 0.0007(6) 0.0013(6) 0.0005(6)
C22 0.0175(8) 0.0176(8) 0.0216(8) 0.0009(6) 0.0023(6) 0.0003(6)
C23 0.0192(8) 0.0178(9) 0.0326(9) 0.0016(7) 0.0033(7) -0.0004(7)
C25 0.0229(9) 0.0202(9) 0.0361(10) -0.0007(7) 0.0087(8) 0.0048(7)
C26 0.0191(8) 0.0189(8) 0.0245(8) 0.0011(7) 0.0050(6) 0.0025(7)
C27 0.0374(10) 0.0234(9) 0.0189(8) 0.0050(7) 0.0044(7) 0.0011(7)

loop_
_atom_type_symbol
_atom_type_description
_atom_type_scat_dispersion_real
_atom_type_scat_dispersion_imag
_atom_type_scat_source
C C 0.0033 0.0016
;
International Tables for Crystallography
(Vol. C, Tables 4.2.6.8 and 6.1.1.4)
;
H H 0.0000 0.0000
;
International Tables for Crystallography
(Vol. C, Table 6.1.1.4)
;
O O 0.0106 0.0060
;
International Tables for Crystallography
(Vol. C, Tables 4.2.6.8 and 6.1.1.4)
;
P P 0.1023 0.0942
;
International Tables for Crystallography
(Vol. C, Tables 4.2.6.8 and 6.1.1.4)
;

loop_
_geom_angle_atom_site_label_1
_geom_angle_atom_site_label_2
_geom_angle_atom_site_label_3
_geom_angle
_geom_angle_publ_flag
C1 P1 C7 105.29(7) yes
C1 P1 C13 107.62(7) yes
C1 P1 C19 115.92(7) yes
C7 P1 C13 106.18(7) yes
C7 P1 C19 105.76(7) yes
C13 P1 C19 115.16(7) yes
C23 O24 C25 110.08(12) yes
P1 C1 C2 120.64(12) yes
P1 C1 C6 119.56(12) yes
C2 C1 C6 119.79(14) yes
C1 C2 C3 119.51(15) yes
C2 C3 C4 120.41(16) yes
C3 C4 C5 120.13(15) yes
C4 C5 C6 120.18(17) yes
C1 C6 C5 119.96(15) yes
P1 C7 C8 119.06(11) yes
P1 C7 C12 121.22(12) yes
C8 C7 C12 119.08(14) yes
C7 C8 C9 120.35(15) yes
C8 C9 C10 120.46(15) yes
C9 C10 C11 119.45(14) yes
C10 C11 C12 120.46(15) yes
C7 C12 C11 120.18(15) yes
P1 C13 C14 121.82(12) yes
P1 C13 C18 118.92(12) yes
C14 C13 C18 119.04(15) yes
C13 C14 C15 120.24(16) yes
C14 C15 C16 120.60(15) yes
C15 C16 C17 119.42(16) yes
C16 C17 C18 120.40(16) yes
C13 C18 C17 120.26(16) yes
P1 C19 C20 115.82(11) yes
P1 C19 C27 120.73(12) yes
C20 C19 C27 123.44(14) yes
O20 C20 C19 123.02(14) yes
O20 C20 C21 118.29(13) yes
C19 C20 C21 118.56(13) yes
C20 C21 C22 113.53(13) yes
C20 C21 C26 108.69(12) yes
C22 C21 C26 109.72(12) yes
C21 C22 C23 110.01(13) yes
O24 C23 C22 110.87(13) yes
O24 C25 C26 111.45(14) yes
C21 C26 C25 111.04(13) yes
C1 C2 H2 120.254 no
C3 C2 H2 120.238 no
C2 C3 H3 119.801 no
C4 C3 H3 119.791 no
C3 C4 H4 119.934 no
C5 C4 H4 119.931 no
C4 C5 H5 119.911 no
C6 C5 H5 119.908 no
C1 C6 H6 120.024 no
C5 C6 H6 120.013 no
C7 C8 H8 119.824 no
C9 C8 H8 119.826 no
C8 C9 H9 119.764 no
C10 C9 H9 119.772 no
C9 C10 H10 120.273 no
C11 C10 H10 120.281 no
C10 C11 H11 119.764 no
C12 C11 H11 119.779 no
C7 C12 H12 119.908 no
C11 C12 H12 119.909 no
C13 C14 H14 119.887 no
C15 C14 H14 119.873 no
C14 C15 H15 119.703 no
C16 C15 H15 119.698 no
C15 C16 H16 120.290 no
C17 C16 H16 120.290 no
C16 C17 H17 119.791 no
C18 C17 H17 119.805 no
C13 C18 H18 119.876 no
C17 C18 H18 119.864 no
C20 C21 H21 108.253 no
C22 C21 H21 108.257 no
C26 C21 H21 108.260 no
C21 C22 H22A 109.659 no
C21 C22 H22B 109.662 no
C23 C22 H22A 109.658 no
C23 C22 H22B 109.654 no
H22A C22 H22B 108.173 no
O24 C23 H23A 109.468 no
O24 C23 H23B 109.465 no
C22 C23 H23A 109.463 no
C22 C23 H23B 109.467 no
H23A C23 H23B 108.058 no
O24 C25 H25A 109.337 no
O24 C25 H25B 109.341 no
C26 C25 H25A 109.332 no
C26 C25 H25B 109.339 no
H25A C25 H25B 107.977 no
C21 C26 H26A 109.425 no
C21 C26 H26B 109.434 no
C25 C26 H26A 109.431 no
C25 C26 H26B 109.428 no
H26A C26 H26B 108.024 no
C19 C27 H27A 109.474 no
C19 C27 H27B 109.470 no
C19 C27 H27C 109.464 no
H27A C27 H27B 109.475 no
H27A C27 H27C 109.477 no
H27B C27 H27C 109.466 no

loop_
_geom_bond_atom_site_label_1
_geom_bond_atom_site_label_2
_geom_bond_distance
_geom_bond_publ_flag
P1 C1 1.8153(16) yes
P1 C7 1.8027(15) yes
P1 C13 1.8102(16) yes
P1 C19 1.7292(16) yes
O20 C20 1.2669(18) yes
O24 C23 1.427(2) yes
O24 C25 1.422(2) yes
C1 C2 1.388(2) yes
C1 C6 1.394(2) yes
C2 C3 1.391(2) yes
C3 C4 1.380(3) yes
C4 C5 1.376(3) yes
C5 C6 1.385(2) yes
C7 C8 1.393(2) yes
C7 C12 1.382(2) yes
C8 C9 1.381(2) yes
C9 C10 1.382(2) yes
C10 C11 1.378(2) yes
C11 C12 1.392(2) yes
C13 C14 1.386(2) yes
C13 C18 1.382(2) yes
C14 C15 1.388(2) yes
C15 C16 1.373(2) yes
C16 C17 1.377(2) yes
C17 C18 1.392(3) yes
C19 C20 1.396(2) yes
C19 C27 1.518(2) yes
C20 C21 1.525(2) yes
C21 C22 1.518(2) yes
C21 C26 1.534(2) yes
C22 C23 1.513(2) yes
C25 C26 1.514(2) yes
C2 H2 0.950 no
C3 H3 0.950 no
C4 H4 0.950 no
C5 H5 0.950 no
C6 H6 0.950 no
C8 H8 0.950 no
C9 H9 0.950 no
C10 H10 0.950 no
C11 H11 0.950 no
C12 H12 0.950 no
C14 H14 0.950 no
C15 H15 0.950 no
C16 H16 0.950 no
C17 H17 0.950 no
C18 H18 0.950 no
C21 H21 1.000 no
C22 H22A 0.990 no
C22 H22B 0.990 no
C23 H23A 0.990 no
C23 H23B 0.990 no
C25 H25A 0.990 no
C25 H25B 0.990 no
C26 H26A 0.990 no
C26 H26B 0.990 no
C27 H27A 0.980 no
C27 H27B 0.980 no
C27 H27C 0.980 no

loop_
_geom_contact_atom_site_label_1
_geom_contact_atom_site_label_2
_geom_contact_distance
_geom_contact_publ_flag
_geom_contact_site_symmetry_2
P1 O20 2.8827(13) no .
O20 C1 3.377(2) no .
O20 C2 3.125(2) no .
O20 C13 3.197(2) no .
O20 C18 3.404(2) no .
O20 C22 2.841(2) no .
O20 C26 3.178(2) no .
O24 C21 2.886(2) no .
C1 C4 2.773(2) no .
C1 C8 3.202(2) no .
C1 C14 3.225(2) no .
C1 C20 3.526(2) no .
C2 C5 2.775(3) no .
C2 C19 3.333(2) no .
C2 C20 3.405(2) no .
C3 C6 2.766(2) no .
C6 C7 3.201(2) no .
C6 C8 3.335(2) no .
C6 C13 3.517(2) no .
C6 C14 3.320(3) no .
C7 C10 2.785(2) no .
C7 C27 3.026(2) no .
C8 C11 2.759(2) no .
C8 C19 3.487(2) no .
C8 C27 3.360(3) no .
C9 C12 2.763(2) no .
C12 C13 3.168(2) no .
C12 C18 3.572(2) no .
C13 C16 2.785(2) no .
C13 C20 3.444(2) no .
C14 C17 2.756(3) no .
C15 C18 2.756(2) no .
C18 C19 3.286(2) no .
C18 C20 3.552(2) no .
C19 C26 3.267(2) no .
C21 C27 2.966(2) no .
C22 C25 2.855(2) no .
C23 C26 2.843(2) no .
C26 C27 3.569(2) no .
O20 C10 3.2409(19) no 4_554
O20 C16 3.463(2) no 2_645
O24 C6 3.492(2) no 1_545
O24 C7 3.390(2) no 1_545
O24 C12 3.279(2) no 1_545
O24 C14 3.379(2) no 1_545
C6 O24 3.492(2) no 1_565
C7 O24 3.390(2) no 1_565
C10 O20 3.2409(19) no 4_555
C10 C14 3.504(2) no 4_555
C12 O24 3.279(2) no 1_565
C12 C23 3.450(2) no 1_565
C14 O24 3.379(2) no 1_565
C14 C10 3.504(2) no 4_554
C14 C23 3.568(2) no 1_565
C16 O20 3.463(2) no 2_655
C16 C22 3.458(2) no 2_655
C22 C16 3.458(2) no 2_645
C23 C12 3.450(2) no 1_545
C23 C14 3.568(2) no 1_545
P1 H2 2.8886 no .
P1 H6 2.8660 no .
P1 H8 2.8497 no .
P1 H12 2.8889 no .
P1 H14 2.9068 no .
P1 H18 2.8380 no .
P1 H27A 3.3694 no .
P1 H27B 3.5132 no .
P1 H27C 2.7960 no .
O20 H2 2.4841 no .
O20 H18 3.1936 no .
O20 H21 3.1627 no .
O20 H22A 2.5544 no .
O20 H22B 3.0590 no .
O20 H26A 3.5721 no .
O20 H26B 2.9341 no .
O24 H21 3.2666 no .
O24 H22A 2.6464 no .
O24 H22B 3.2680 no .
O24 H26A 3.2674 no .
O24 H26B 2.6809 no .
C1 H3 3.2580 no .
C1 H5 3.2635 no .
C1 H8 2.8113 no .
C1 H14 2.7984 no .
C2 H4 3.2611 no .
C2 H6 3.2642 no .
C3 H5 3.2458 no .
C4 H2 3.2615 no .
C4 H6 3.2501 no .
C5 H3 3.2444 no .
C5 H14 3.5357 no .
C6 H2 3.2664 no .
C6 H4 3.2509 no .
C6 H8 2.9925 no .
C6 H14 2.5826 no .
C7 H6 2.8548 no .
C7 H9 3.2624 no .
C7 H11 3.2595 no .
C7 H27A 3.5078 no .
C7 H27C 2.4220 no .
C8 H6 3.0867 no .
C8 H10 3.2557 no .
C8 H12 3.2528 no .
C8 H27C 2.5391 no .
C9 H11 3.2415 no .
C9 H27C 3.2008 no .
C10 H8 3.2531 no .
C10 H12 3.2590 no .
C11 H9 3.2409 no .
C12 H8 3.2507 no .
C12 H10 3.2632 no .
C12 H27C 3.0330 no .
C13 H6 3.3761 no .
C13 H12 2.7302 no .
C13 H15 3.2600 no .
C13 H17 3.2596 no .
C14 H6 3.0541 no .
C14 H12 3.4152 no .
C14 H16 3.2567 no .
C14 H18 3.2451 no .
C15 H17 3.2324 no .
C16 H14 3.2519 no .
C16 H18 3.2573 no .
C17 H15 3.2325 no .
C18 H12 2.8779 no .
C18 H14 3.2444 no .
C18 H16 3.2619 no .
C19 H2 2.9231 no .
C19 H8 3.4880 no .
C19 H18 2.8447 no .
C19 H21 2.5800 no .
C19 H26A 3.0567 no .
C19 H26B 3.5551 no .
C20 H2 2.7092 no .
C20 H18 3.0760 no .
C20 H22A 2.7019 no .
C20 H22B 2.7938 no .
C20 H26A 2.7055 no .
C20 H26B 2.6261 no .
C20 H27A 2.8945 no .
C20 H27B 2.7566 no .
C20 H27C 3.3384 no .
C21 H23A 3.3394 no .
C21 H23B 2.6875 no .
C21 H25A 2.7464 no .
C21 H25B 3.3638 no .
C21 H27A 3.1030 no .
C21 H27B 2.7340 no .
C22 H25A 3.1917 no .
C22 H26A 3.3455 no .
C22 H26B 2.7715 no .
C23 H21 2.7121 no .
C23 H25A 2.5301 no .
C23 H25B 3.1921 no .
C23 H26B 3.2546 no .
C25 H21 2.7575 no .
C25 H22A 3.2273 no .
C25 H23A 3.1910 no .
C25 H23B 2.5169 no .
C26 H2 3.4450 no .
C26 H22A 2.7567 no .
C26 H22B 3.3517 no .
C26 H23B 3.1399 no .
C26 H27B 2.9805 no .
C27 H8 3.4856 no .
C27 H21 2.5220 no .
C27 H26A 3.1015 no .
H2 H3 2.3412 no .
H2 H26A 3.3247 no .
H2 H26B 2.9172 no .
H3 H4 2.3261 no .
H4 H5 2.3241 no .
H5 H6 2.3339 no .
H6 H8 2.9931 no .
H6 H14 2.3285 no .
H8 H9 2.3251 no .
H8 H27C 2.7875 no .
H9 H10 2.3322 no .
H10 H11 2.3288 no .
H11 H12 2.3375 no .
H12 H18 3.0123 no .
H12 H27C 3.5273 no .
H14 H15 2.3322 no .
H15 H16 2.3224 no .
H16 H17 2.3286 no .
H17 H18 2.3368 no .
H18 H27A 3.4207 no .
H21 H22A 2.8660 no .
H21 H22B 2.3296 no .
H21 H23B 2.5375 no .
H21 H25A 2.6206 no .
H21 H26A 2.3331 no .
H21 H26B 2.8746 no .
H21 H27A 2.4407 no .
H21 H27B 2.2541 no .
H21 H27C 3.4960 no .
H22A H23A 2.3646 no .
H22A H23B 2.8662 no .
H22A H26B 2.6687 no .
H22B H23A 2.3633 no .
H22B H23B 2.3626 no .
H23A H25A 3.4145 no .
H23B H25A 2.3073 no .
H23B H25B 3.4149 no .
H25A H26A 2.3373 no .
H25A H26B 2.8618 no .
H25B H26A 2.3790 no .
H25B H26B 2.3383 no .
H26A H27B 2.3741 no .
O20 H4 3.0172 no 2_545
O20 H5 3.2856 no 2_545
O20 H10 2.2951 no 4_554
O20 H16 2.5164 no 2_645
O24 H3 3.5737 no 2_545
O24 H6 2.5502 no 1_545
O24 H12 3.4012 no 1_545
O24 H14 3.0306 no 1_545
C1 H9 3.4206 no 4_554
C1 H10 3.5056 no 4_554
C1 H26A 3.5406 no 3_556
C2 H5 3.2951 no 2_545
C2 H9 3.0372 no 4_554
C2 H10 3.3079 no 4_554
C2 H26A 3.5616 no 3_556
C2 H27B 3.5239 no 3_556
C3 H5 3.3788 no 2_545
C3 H9 2.8914 no 4_554
C3 H26A 3.5624 no 3_556
C3 H27B 2.9044 no 3_556
C4 H9 3.1644 no 4_554
C4 H17 3.4398 no 1_455
C4 H22A 3.2011 no 2_555
C4 H26A 3.5442 no 3_556
C4 H26B 3.0895 no 2_555
C4 H27B 3.2626 no 3_556
C5 H2 3.4724 no 2_555
C5 H3 3.4404 no 2_555
C5 H9 3.5427 no 4_554
C5 H10 3.4766 no 3_566
C5 H25A 3.1927 no 3_556
C5 H25B 3.5008 no 3_556
C5 H26A 3.5117 no 3_556
C6 H3 3.5240 no 2_555
C6 H25B 3.4285 no 3_556
C6 H26A 3.5039 no 3_556
C8 H25B 3.1387 no 3_556
C8 H26A 3.3695 no 3_556
C8 H26B 3.2756 no 3_556
C9 H5 3.0198 no 3_566
C9 H14 3.5931 no 4_555
C9 H25A 3.4688 no 1_565
C9 H25B 3.3324 no 3_556
C9 H26B 3.3998 no 3_556
C10 H5 2.9491 no 3_566
C10 H14 3.5425 no 4_555
C10 H16 3.5252 no 3_666
C10 H25A 3.1468 no 1_565
C11 H16 3.4579 no 3_666
C11 H22B 3.1912 no 3_656
C11 H23A 3.2657 no 3_656
C11 H23B 3.1176 no 1_565
C11 H25A 3.1195 no 1_565
C12 H22B 2.9943 no 3_656
C12 H23A 3.4620 no 1_565
C12 H23A 3.5832 no 3_656
C12 H23B 3.0370 no 1_565
C12 H23B 3.5003 no 3_656
C12 H25A 3.4400 no 1_565
C13 H10 3.2693 no 4_554
C13 H23A 3.5065 no 1_565
C14 H10 3.4171 no 4_554
C14 H23A 2.8648 no 1_565
C15 H11 3.3227 no 3_666
C15 H22B 3.5488 no 2_655
C15 H23A 2.7841 no 1_565
C15 H27A 3.3503 no 4_554
C15 H27C 3.3637 no 4_554
C16 H11 2.9889 no 3_666
C16 H22A 2.9208 no 2_655
C16 H22B 3.0574 no 2_655
C16 H23A 3.3752 no 1_565
C17 H4 3.5929 no 1_655
C17 H15 3.5243 no 2_645
C17 H21 3.0430 no 3_656
C17 H22A 3.2562 no 2_655
C17 H27A 3.1257 no 3_656
C17 H27B 3.5759 no 3_656
C18 H21 3.1725 no 3_656
C18 H27A 3.0553 no 3_656
C20 H10 3.5022 no 4_554
C20 H16 3.3504 no 2_645
C21 H17 3.5511 no 3_656
C22 H4 3.1829 no 2_545
C22 H11 3.4366 no 3_656
C22 H12 3.2405 no 3_656
C22 H16 2.9657 no 2_645
C23 H11 3.1794 no 3_656
C23 H12 3.2559 no 1_545
C23 H12 3.1699 no 3_656
C23 H14 3.5475 no 1_545
C25 H6 3.1892 no 1_545
C25 H8 3.2452 no 3_556
C26 H4 3.4802 no 2_545
C26 H8 2.8451 no 3_556
C26 H9 3.5677 no 3_556
C27 H3 3.3747 no 3_556
C27 H15 2.9978 no 4_555
C27 H17 3.0817 no 3_656
C27 H18 3.3304 no 3_656
H2 C5 3.4724 no 2_545
H2 H5 2.9107 no 2_545
H2 H9 3.4133 no 4_554
H2 H10 3.1631 no 4_554
H3 O24 3.5737 no 2_555
H3 C5 3.4404 no 2_545
H3 C6 3.5240 no 2_545
H3 C27 3.3747 no 3_556
H3 H5 3.0615 no 2_545
H3 H6 3.2244 no 2_545
H3 H9 3.1892 no 4_554
H3 H14 2.9658 no 2_545
H3 H27B 2.7785 no 3_556
H3 H27C 3.1147 no 3_556
H4 O20 3.0172 no 2_555
H4 C17 3.5929 no 1_455
H4 C22 3.1829 no 2_555
H4 C26 3.4802 no 2_555
H4 H9 3.5952 no 4_554
H4 H16 3.1882 no 1_455
H4 H17 2.8651 no 1_455
H4 H22A 2.2794 no 2_555
H4 H26B 2.7152 no 2_555
H4 H27B 3.3884 no 3_556
H5 O20 3.2856 no 2_555
H5 C2 3.2951 no 2_555
H5 C3 3.3788 no 2_555
H5 C9 3.0198 no 3_566
H5 C10 2.9491 no 3_566
H5 H2 2.9107 no 2_555
H5 H3 3.0615 no 2_555
H5 H9 2.7340 no 3_566
H5 H10 2.6137 no 3_566
H5 H25A 3.0345 no 3_556
H5 H25B 3.4518 no 3_556
H6 O24 2.5502 no 1_565
H6 C25 3.1892 no 1_565
H6 H3 3.2244 no 2_555
H6 H25B 2.8039 no 1_565
H6 H25B 3.3210 no 3_556
H8 C25 3.2452 no 3_556
H8 C26 2.8451 no 3_556
H8 H25B 2.6960 no 3_556
H8 H26A 2.4499 no 3_556
H8 H26B 2.5772 no 3_556
H9 C1 3.4206 no 4_555
H9 C2 3.0372 no 4_555
H9 C3 2.8914 no 4_555
H9 C4 3.1644 no 4_555
H9 C5 3.5427 no 4_555
H9 C26 3.5677 no 3_556
H9 H2 3.4133 no 4_555
H9 H3 3.1892 no 4_555
H9 H4 3.5952 no 4_555
H9 H5 2.7340 no 3_566
H9 H25B 3.0646 no 3_556
H9 H26B 2.8343 no 3_556
H10 O20 2.2951 no 4_555
H10 C1 3.5056 no 4_555
H10 C2 3.3079 no 4_555
H10 C5 3.4766 no 3_566
H10 C13 3.2693 no 4_555
H10 C14 3.4171 no 4_555
H10 C20 3.5022 no 4_555
H10 H2 3.1631 no 4_555
H10 H5 2.6137 no 3_566
H10 H14 3.5314 no 4_555
H10 H16 2.9592 no 3_666
H10 H25A 3.4741 no 1_565
H11 C15 3.3227 no 3_666
H11 C16 2.9889 no 3_666
H11 C22 3.4366 no 3_656
H11 C23 3.1794 no 3_656
H11 H15 3.3961 no 3_666
H11 H16 2.8121 no 3_666
H11 H22B 2.9111 no 3_656
H11 H23A 2.4733 no 3_656
H11 H23B 3.0278 no 1_565
H11 H23B 3.3133 no 3_656
H11 H25A 3.4235 no 1_565
H12 O24 3.4012 no 1_565
H12 C22 3.2405 no 3_656
H12 C23 3.2559 no 1_565
H12 C23 3.1699 no 3_656
H12 H22B 2.5422 no 3_656
H12 H23A 3.0296 no 1_565
H12 H23A 3.1275 no 3_656
H12 H23B 2.8820 no 1_565
H12 H23B 2.7028 no 3_656
H14 O24 3.0306 no 1_565
H14 C9 3.5931 no 4_554
H14 C10 3.5425 no 4_554
H14 C23 3.5475 no 1_565
H14 H3 2.9658 no 2_555
H14 H10 3.5314 no 4_554
H14 H23A 3.0423 no 1_565
H14 H27C 3.4223 no 4_554
H15 C17 3.5243 no 2_655
H15 C27 2.9978 no 4_554
H15 H11 3.3961 no 3_666
H15 H17 3.1699 no 2_655
H15 H18 3.4735 no 2_655
H15 H22B 3.5619 no 2_655
H15 H23A 2.9055 no 1_565
H15 H27A 2.5012 no 4_554
H15 H27B 3.3107 no 4_554
H15 H27C 2.7492 no 4_554
H16 O20 2.5164 no 2_655
H16 C10 3.5252 no 3_666
H16 C11 3.4579 no 3_666
H16 C20 3.3504 no 2_655
H16 C22 2.9657 no 2_655
H16 H4 3.1882 no 1_655
H16 H10 2.9592 no 3_666
H16 H11 2.8121 no 3_666
H16 H22A 2.3984 no 2_655
H16 H22B 2.7019 no 2_655
H17 C4 3.4398 no 1_655
H17 C21 3.5511 no 3_656
H17 C27 3.0817 no 3_656
H17 H4 2.8651 no 1_655
H17 H15 3.1699 no 2_645
H17 H21 2.5664 no 3_656
H17 H22A 3.0274 no 2_655
H17 H25A 3.4411 no 3_656
H17 H27A 2.5672 no 3_656
H17 H27B 2.7159 no 3_656
H18 C27 3.3304 no 3_656
H18 H15 3.4735 no 2_645
H18 H21 2.8219 no 3_656
H18 H22B 3.5275 no 3_656
H18 H27A 2.4204 no 3_656
H21 C17 3.0430 no 3_656
H21 C18 3.1725 no 3_656
H21 H17 2.5664 no 3_656
H21 H18 2.8219 no 3_656
H22A C4 3.2011 no 2_545
H22A C16 2.9208 no 2_645
H22A C17 3.2562 no 2_645
H22A H4 2.2794 no 2_545
H22A H16 2.3984 no 2_645
H22A H17 3.0274 no 2_645
H22B C11 3.1912 no 3_656
H22B C12 2.9943 no 3_656
H22B C15 3.5488 no 2_645
H22B C16 3.0574 no 2_645
H22B H11 2.9111 no 3_656
H22B H12 2.5422 no 3_656
H22B H15 3.5619 no 2_645
H22B H16 2.7019 no 2_645
H22B H18 3.5275 no 3_656
H23A C11 3.2657 no 3_656
H23A C12 3.4620 no 1_545
H23A C12 3.5832 no 3_656
H23A C13 3.5065 no 1_545
H23A C14 2.8648 no 1_545
H23A C15 2.7841 no 1_545
H23A C16 3.3752 no 1_545
H23A H11 2.4733 no 3_656
H23A H12 3.0296 no 1_545
H23A H12 3.1275 no 3_656
H23A H14 3.0423 no 1_545
H23A H15 2.9055 no 1_545
H23A H23B 3.5725 no 3_646
H23B C11 3.1176 no 1_545
H23B C12 3.0370 no 1_545
H23B C12 3.5003 no 3_656
H23B H11 3.0278 no 1_545
H23B H11 3.3133 no 3_656
H23B H12 2.8820 no 1_545
H23B H12 2.7028 no 3_656
H23B H23A 3.5725 no 3_646
H23B H23B 3.4614 no 3_646
H25A C5 3.1927 no 3_556
H25A C9 3.4688 no 1_545
H25A C10 3.1468 no 1_545
H25A C11 3.1195 no 1_545
H25A C12 3.4400 no 1_545
H25A H5 3.0345 no 3_556
H25A H10 3.4741 no 1_545
H25A H11 3.4235 no 1_545
H25A H17 3.4411 no 3_656
H25B C5 3.5008 no 3_556
H25B C6 3.4285 no 3_556
H25B C8 3.1387 no 3_556
H25B C9 3.3324 no 3_556
H25B H5 3.4518 no 3_556
H25B H6 2.8039 no 1_545
H25B H6 3.3210 no 3_556
H25B H8 2.6960 no 3_556
H25B H9 3.0646 no 3_556
H25B H25B 3.0548 no 3_546
H26A C1 3.5406 no 3_556
H26A C2 3.5616 no 3_556
H26A C3 3.5624 no 3_556
H26A C4 3.5442 no 3_556
H26A C5 3.5117 no 3_556
H26A C6 3.5039 no 3_556
H26A C8 3.3695 no 3_556
H26A H8 2.4499 no 3_556
H26B C4 3.0895 no 2_545
H26B C8 3.2756 no 3_556
H26B C9 3.3998 no 3_556
H26B H4 2.7152 no 2_545
H26B H8 2.5772 no 3_556
H26B H9 2.8343 no 3_556
H27A C15 3.3503 no 4_555
H27A C17 3.1257 no 3_656
H27A C18 3.0553 no 3_656
H27A H15 2.5012 no 4_555
H27A H17 2.5672 no 3_656
H27A H18 2.4204 no 3_656
H27B C2 3.5239 no 3_556
H27B C3 2.9044 no 3_556
H27B C4 3.2626 no 3_556
H27B C17 3.5759 no 3_656
H27B H3 2.7785 no 3_556
H27B H4 3.3884 no 3_556
H27B H15 3.3107 no 4_555
H27B H17 2.7159 no 3_656
H27C C15 3.3637 no 4_555
H27C H3 3.1147 no 3_556
H27C H14 3.4223 no 4_555
H27C H15 2.7492 no 4_555

loop_
_geom_torsion_atom_site_label_1
_geom_torsion_atom_site_label_2
_geom_torsion_atom_site_label_3
_geom_torsion_atom_site_label_4
_geom_torsion
_geom_torsion_publ_flag
C1 P1 C7 C8 44.41(12) no
C1 P1 C7 C12 -144.83(10) no
C7 P1 C1 C2 -136.83(10) no
C7 P1 C1 C6 42.28(12) no
C1 P1 C13 C14 29.92(13) no
C1 P1 C13 C18 -155.63(10) no
C13 P1 C1 C2 110.22(11) no
C13 P1 C1 C6 -70.67(12) no
C1 P1 C19 C20 66.85(12) no
C1 P1 C19 C27 -113.10(11) no
C19 P1 C1 C2 -20.35(14) no
C19 P1 C1 C6 158.76(10) no
C7 P1 C13 C14 -82.44(12) no
C7 P1 C13 C18 92.01(11) no
C13 P1 C7 C8 158.37(10) no
C13 P1 C7 C12 -30.87(12) no
C7 P1 C19 C20 -176.93(10) no
C7 P1 C19 C27 3.12(13) no
C19 P1 C7 C8 -78.82(11) no
C19 P1 C7 C12 91.94(11) no
C13 P1 C19 C20 -60.03(12) no
C13 P1 C19 C27 120.02(10) no
C19 P1 C13 C14 160.90(10) no
C19 P1 C13 C18 -24.65(13) no
C23 O24 C25 C26 61.90(15) no
C25 O24 C23 C22 -64.00(15) no
P1 C1 C2 C3 -179.89(9) no
P1 C1 C6 C5 179.73(10) no
C2 C1 C6 C5 -1.2(2) no
C6 C1 C2 C3 1.0(2) no
C1 C2 C3 C4 -0.2(2) no
C2 C3 C4 C5 -0.4(2) no
C3 C4 C5 C6 0.3(2) no
C4 C5 C6 C1 0.5(2) no
P1 C7 C8 C9 169.64(10) no
P1 C7 C12 C11 -169.35(9) no
C8 C7 C12 C11 1.4(2) no
C12 C7 C8 C9 -1.3(2) no
C7 C8 C9 C10 0.3(2) no
C8 C9 C10 C11 0.7(2) no
C9 C10 C11 C12 -0.6(2) no
C10 C11 C12 C7 -0.5(2) no
P1 C13 C14 C15 172.37(9) no
P1 C13 C18 C17 -172.60(10) no
C14 C13 C18 C17 2.0(2) no
C18 C13 C14 C15 -2.1(2) no
C13 C14 C15 C16 0.5(2) no
C14 C15 C16 C17 1.1(2) no
C15 C16 C17 C18 -1.1(2) no
C16 C17 C18 C13 -0.4(3) no
P1 C19 C20 O20 2.38(19) no
P1 C19 C20 C21 -173.41(8) no
C27 C19 C20 O20 -177.67(13) no
C27 C19 C20 C21 6.5(2) no
O20 C20 C21 C22 34.15(17) no
O20 C20 C21 C26 -88.24(15) no
C19 C20 C21 C22 -149.85(12) no
C19 C20 C21 C26 87.75(15) no
C20 C21 C22 C23 -173.54(10) no
C20 C21 C26 C25 174.75(11) no
C22 C21 C26 C25 50.07(15) no
C26 C21 C22 C23 -51.71(14) no
C21 C22 C23 O24 59.25(15) no
O24 C25 C26 C21 -55.33(16) no
